data_2202726
loop_
_publ_author_name
'Daqing Shi'
'Juxian Wang'
'Chunling Shi'
'Liangce Rong'
'Xiangshan Wang'
'Hongwen Hu'

_publ_section_title 5,5-Dimethyl-8,9-methylenedioxy-2,3-diphenyl-5,6-dihydroimidazo[1,2-<i>c</i>]quinazoline
_journal_issue 11
_journal_name_full 'Acta Crystallographica Section E'
_journal_page_first o1843
_journal_page_last o1845
_journal_paper_doi 10.1107/S1600536803024358
_journal_volume 59
_journal_year 2003
_chemical_formula_iupac 'C25 H21 N3 O2'
_chemical_formula_moiety 'C25 H21 N3 O2'
_chemical_formula_sum 'C25 H21 N3 O2'
_chemical_formula_weight 395.45
_chemical_melting_point 512.5(5)
_chemical_name_systematic
;
5,5-dimethyl-8,9-methylenedioxyl-2,3-diphenyl-
5,6-dihydroimidazo-[1,2-c]quinazoline
;
_space_group_IT_number 14
_symmetry_cell_setting monoclinic
_symmetry_space_group_name_Hall '-P 2ybc'
_symmetry_space_group_name_H-M 'P 1 21/c 1'
_atom_sites_solution_hydrogens geom
_atom_sites_solution_primary direct
_atom_sites_solution_secondary difmap
_cell_angle_alpha 90.00
_cell_angle_beta 95.73(2)
_cell_angle_gamma 90.00
_cell_formula_units_Z 4
_cell_length_a 9.594(2)
_cell_length_b 16.928(4)
_cell_length_c 12.865(3)
_cell_measurement_reflns_used 29
_cell_measurement_temperature 296(2)
_cell_measurement_theta_max 13.85
_cell_measurement_theta_min 2.80
_cell_volume 2078.9(8)
_computing_cell_refinement XSCANS
_computing_data_collection 'XSCANS (Siemens, 1994)'
_computing_data_reduction 'SHELXTL (Sheldrick, 1997)'
_computing_molecular_graphics SHELXTL
_computing_publication_material SHELXTL
_computing_structure_refinement SHELXTL
_computing_structure_solution SHELXTL
_diffrn_ambient_temperature 296(2)
_diffrn_measured_fraction_theta_full 1.000
_diffrn_measured_fraction_theta_max 1.000
_diffrn_measurement_device_type 'Siemens P4'
_diffrn_measurement_method \w
_diffrn_radiation_monochromator graphite
_diffrn_radiation_source 'normal-focus sealed tube'
_diffrn_radiation_type MoK\a
_diffrn_radiation_wavelength 0.71073
_diffrn_reflns_av_R_equivalents 0.0241
_diffrn_reflns_av_sigmaI/netI 0.0768
_diffrn_reflns_limit_h_max 11
_diffrn_reflns_limit_h_min 0
_diffrn_reflns_limit_k_max 20
_diffrn_reflns_limit_k_min 0
_diffrn_reflns_limit_l_max 15
_diffrn_reflns_limit_l_min -15
_diffrn_reflns_number 4424
_diffrn_reflns_theta_full 25.50
_diffrn_reflns_theta_max 25.50
_diffrn_reflns_theta_min 1.99
_diffrn_standards_decay_% 7.49
_diffrn_standards_interval_count 97
_diffrn_standards_number 3
_exptl_absorpt_coefficient_mu 0.082
_exptl_absorpt_correction_type none
_exptl_crystal_colour colorless
_exptl_crystal_density_diffrn 1.263
_exptl_crystal_density_method 'not measured'
_exptl_crystal_description block
_exptl_crystal_F_000 832
_exptl_crystal_size_max 0.48
_exptl_crystal_size_mid 0.38
_exptl_crystal_size_min 0.26
_refine_diff_density_max 0.281
_refine_diff_density_min -0.204
_refine_ls_extinction_coef 0.0096(12)
_refine_ls_extinction_expression Fc^*^=kFc[1+0.001xFc^2^\l^3^/sin(2\q)]^-1/4^
_refine_ls_extinction_method SHELXL97
_refine_ls_goodness_of_fit_ref 0.817
_refine_ls_hydrogen_treatment constr
_refine_ls_matrix_type full
_refine_ls_number_parameters 278
_refine_ls_number_reflns 3873
_refine_ls_number_restraints 0
_refine_ls_restrained_S_all 0.817
_refine_ls_R_factor_all 0.1065
_refine_ls_R_factor_gt 0.0482
_refine_ls_shift/su_max 0.000
_refine_ls_shift/su_mean 0.000
_refine_ls_structure_factor_coef Fsqd
_refine_ls_weighting_details 'calc w = 1/[\s^2^(Fo^2^)+(0.0654P)^2^] where P = (Fo^2^+2Fc^2^)/3'
_refine_ls_weighting_scheme calc
_refine_ls_wR_factor_gt 0.1134
_refine_ls_wR_factor_ref 0.1274
_reflns_number_gt 1824
_reflns_number_total 3873
_reflns_threshold_expression I>2\s(I)
_cod_data_source_file lh6133.cif
_cod_data_source_block I
_cod_depositor_comments
;
The following automatic conversions were performed:
'_symmetry_cell_setting' value 'Monoclinic' changed to 'monoclinic'
according to '/home/saulius/struct/CIF-dictionaries/cif_core.dic'
dictionary named 'cif_core.dic' version 2.4.1 from 2010-06-29.

Automatic conversion script
Id: cif_fix_enum 1527 2010-12-29 10:47:43Z saulius 

The following automatic conversions were performed:

'_chemical_melting_point' value '512-513 ' was changed to '512.5(5)'
- the average value was taken and precision was estimated.

Automatic conversion script
Id: cif_fix_values 1646 2011-03-28 12:23:43Z adriana 

The following automatic conversions were performed:

'_chemical_melting_point' value '512-513 ' was changed to '512.5(5)'
- the average value was taken and precision was
estimated.

'_symmetry_cell_setting' value 'Monoclinic' changed to
'monoclinic' according to
/home/saulius/struct/CIF-dictionaries/cif_core.dic dictionary named
'cif_core.dic' version 2.4.1 from 2010-06-29.

Automatic conversion script
Id: cif_fix_values 1715 2011-07-08 13:25:40Z adriana 
;
_cod_original_cell_volume 2079.1(8)
_cod_original_sg_symbol_H-M 'P 21/c'
_cod_database_code 2202726
_cod_database_fobs_code 2202726

loop_
_symmetry_equiv_pos_as_xyz
'x, y, z'
'-x, y+1/2, -z+1/2'
'-x, -y, -z'
'x, -y-1/2, z-1/2'

loop_
_atom_site_label
_atom_site_fract_x
_atom_site_fract_y
_atom_site_fract_z
_atom_site_U_iso_or_equiv
_atom_site_adp_type
_atom_site_calc_flag
_atom_site_refinement_flags
_atom_site_occupancy
_atom_site_disorder_assembly
_atom_site_disorder_group
_atom_site_type_symbol
O1 1.0845(2) 0.88934(14) 0.51797(18) 0.1027(8) Uani d . 1 . . O
O2 1.1019(2) 0.81862(16) 0.67203(17) 0.1022(8) Uani d . 1 . . O
N1 0.6247(2) 0.78116(13) 0.40303(18) 0.0561(6) Uani d . 1 . . N
N2 0.52717(18) 0.68661(11) 0.50827(14) 0.0415(5) Uani d . 1 . . N
N3 0.61391(19) 0.65937(11) 0.67162(14) 0.0452(5) Uani d . 1 . . N
C1 1.1615(4) 0.8807(3) 0.6170(3) 0.1252(16) Uani d . 1 . . C
H1A 1.1588 0.9296 0.6561 0.150 Uiso calc R 1 . . H
H1B 1.2585 0.8686 0.6084 0.150 Uiso calc R 1 . . H
C2 0.9652(3) 0.84441(18) 0.5222(2) 0.0666(8) Uani d . 1 . . C
C3 0.8545(3) 0.83796(16) 0.4480(2) 0.0587(7) Uani d . 1 . . C
H3 0.8510 0.8657 0.3853 0.070 Uiso calc R 1 . . H
C4 0.7455(2) 0.78724(14) 0.47080(18) 0.0458(6) Uani d . 1 . . C
C5 0.7538(2) 0.74580(14) 0.56537(17) 0.0417(6) Uani d . 1 . . C
C6 0.8711(2) 0.75351(16) 0.63925(19) 0.0572(7) Uani d . 1 . . C
H6 0.8778 0.7259 0.7020 0.074 Uiso calc R 1 . . H
C7 0.9742(3) 0.80296(18) 0.6151(2) 0.0645(8) Uani d . 1 . . C
C8 0.6349(2) 0.69735(13) 0.58432(17) 0.0394(6) Uani d . 1 . . C
C9 0.5437(3) 0.70960(15) 0.39858(19) 0.0547(7) Uani d . 1 . . C
C10 0.4308(2) 0.63654(13) 0.54923(17) 0.0414(6) Uani d . 1 . . C
C11 0.4858(2) 0.62166(14) 0.64983(17) 0.0437(6) Uani d . 1 . . C
C12 0.2984(2) 0.60855(14) 0.49245(17) 0.0436(6) Uani d . 1 . . C
C13 0.2888(3) 0.53456(15) 0.44759(19) 0.0531(7) Uani d . 1 . . C
H13 0.3671 0.5020 0.4514 0.069 Uiso calc R 1 . . H
C14 0.1632(3) 0.50843(18) 0.3969(2) 0.0686(8) Uani d . 1 . . C
H14 0.1580 0.4586 0.3662 0.089 Uiso calc R 1 . . H
C15 0.0471(3) 0.5553(2) 0.3916(2) 0.0786(9) Uani d . 1 . . C
H15 -0.0371 0.5374 0.3577 0.102 Uiso calc R 1 . . H
C16 0.0549(3) 0.6288(2) 0.4364(3) 0.0839(10) Uani d . 1 . . C
H16 -0.0240 0.6610 0.4328 0.109 Uiso calc R 1 . . H
C17 0.1803(3) 0.65495(17) 0.4870(2) 0.0691(8) Uani d . 1 . . C
H17 0.1848 0.7047 0.5179 0.090 Uiso calc R 1 . . H
C18 0.4293(3) 0.57196(15) 0.72971(18) 0.0530(7) Uani d . 1 . . C
C19 0.5203(3) 0.52757(16) 0.7966(2) 0.0660(8) Uani d . 1 . . C
H19 0.6161 0.5296 0.7908 0.079 Uiso calc R 1 . . H
C20 0.4696(4) 0.48015(19) 0.8722(2) 0.0880(11) Uani d . 1 . . C
H20 0.5309 0.4498 0.9163 0.106 Uiso calc R 1 . . H
C21 0.3297(5) 0.4783(2) 0.8816(3) 0.1015(13) Uani d . 1 . . C
H21 0.2959 0.4464 0.9323 0.122 Uiso calc R 1 . . H
C22 0.2379(4) 0.5226(2) 0.8177(3) 0.0965(12) Uani d . 1 . . C
H22 0.1427 0.5212 0.8258 0.116 Uiso calc R 1 . . H
C23 0.2868(3) 0.56960(19) 0.7409(2) 0.0741(9) Uani d . 1 . . C
H23 0.2244 0.5994 0.6970 0.089 Uiso calc R 1 . . H
C24 0.4095(3) 0.7215(2) 0.3319(2) 0.0857(10) Uani d . 1 . . C
H24A 0.3537 0.7599 0.3638 0.103 Uiso calc R 1 . . H
H24B 0.3595 0.6723 0.3248 0.103 Uiso calc R 1 . . H
H24C 0.4286 0.7398 0.2642 0.103 Uiso calc R 1 . . H
C25 0.6287(3) 0.64143(17) 0.3524(2) 0.0807(9) Uani d . 1 . . C
H25A 0.6438 0.6539 0.2816 0.097 Uiso calc R 1 . . H
H25B 0.5770 0.5930 0.3538 0.097 Uiso calc R 1 . . H
H25C 0.7173 0.6356 0.3933 0.097 Uiso calc R 1 . . H
H1N 0.631(3) 0.8057(15) 0.340(2) 0.074(9) Uiso d . 1 . . H

loop_
_atom_site_aniso_label
_atom_site_aniso_U_11
_atom_site_aniso_U_22
_atom_site_aniso_U_33
_atom_site_aniso_U_12
_atom_site_aniso_U_13
_atom_site_aniso_U_23
O1 0.0822(15) 0.131(2) 0.0962(17) -0.0618(15) 0.0175(13) -0.0096(15)
O2 0.0641(14) 0.154(2) 0.0848(15) -0.0476(15) -0.0105(12) -0.0131(15)
N1 0.0577(14) 0.0592(15) 0.0496(14) -0.0140(12) -0.0037(12) 0.0137(12)
N2 0.0399(11) 0.0461(12) 0.0376(11) -0.0019(10) 0.0002(9) -0.0021(9)
N3 0.0485(12) 0.0524(12) 0.0347(11) -0.0045(10) 0.0037(9) -0.0043(10)
C1 0.095(3) 0.170(4) 0.109(3) -0.077(3) 0.000(2) -0.015(3)
C2 0.0564(18) 0.076(2) 0.069(2) -0.0263(16) 0.0175(16) -0.0179(17)
C3 0.0614(17) 0.0623(18) 0.0541(16) -0.0153(15) 0.0144(14) -0.0036(14)
C4 0.0438(14) 0.0471(15) 0.0468(15) -0.0036(12) 0.0066(12) -0.0088(12)
C5 0.0393(14) 0.0462(14) 0.0397(13) -0.0040(11) 0.0043(11) -0.0072(11)
C6 0.0512(16) 0.076(2) 0.0435(15) -0.0133(15) 0.0024(13) -0.0067(14)
C7 0.0472(16) 0.091(2) 0.0538(18) -0.0203(16) 0.0006(14) -0.0167(16)
C8 0.0390(13) 0.0431(14) 0.0361(13) -0.0013(11) 0.0037(11) -0.0056(11)
C9 0.0628(17) 0.0571(17) 0.0415(14) -0.0147(14) -0.0083(12) 0.0090(13)
C10 0.0376(13) 0.0437(14) 0.0437(14) 0.0000(12) 0.0075(11) -0.0049(12)
C11 0.0441(14) 0.0460(14) 0.0419(14) -0.0032(12) 0.0078(11) -0.0079(12)
C12 0.0328(13) 0.0503(16) 0.0476(14) 0.0003(12) 0.0040(11) -0.0007(12)
C13 0.0496(16) 0.0522(17) 0.0565(16) -0.0006(13) 0.0004(13) -0.0051(13)
C14 0.0638(19) 0.0653(19) 0.074(2) -0.0155(17) -0.0053(16) -0.0108(15)
C15 0.0463(18) 0.106(3) 0.081(2) -0.0175(19) -0.0086(15) -0.007(2)
C16 0.0418(18) 0.095(3) 0.113(3) 0.0092(17) -0.0033(17) -0.010(2)
C17 0.0412(16) 0.0680(19) 0.097(2) 0.0037(15) 0.0007(15) -0.0163(17)
C18 0.0694(18) 0.0526(16) 0.0382(14) -0.0127(14) 0.0109(13) -0.0114(12)
C19 0.092(2) 0.0636(19) 0.0434(15) -0.0080(17) 0.0136(16) -0.0015(14)
C20 0.141(3) 0.072(2) 0.054(2) -0.010(2) 0.023(2) 0.0041(16)
C21 0.151(4) 0.105(3) 0.054(2) -0.057(3) 0.037(2) -0.015(2)
C22 0.099(3) 0.127(3) 0.068(2) -0.046(3) 0.030(2) -0.015(2)
C23 0.073(2) 0.098(2) 0.0543(18) -0.0253(18) 0.0188(16) -0.0088(17)
C24 0.069(2) 0.113(3) 0.0690(19) -0.0292(19) -0.0240(16) 0.0364(19)
C25 0.113(2) 0.072(2) 0.0591(18) -0.0187(19) 0.0229(17) -0.0138(16)

loop_
_atom_type_symbol
_atom_type_description
_atom_type_scat_dispersion_real
_atom_type_scat_dispersion_imag
_atom_type_scat_source
C C 0.0033 0.0016 'International Tables Vol C Tables 4.2.6.8 and 6.1.1.4'
H H 0.0000 0.0000 'International Tables Vol C Tables 4.2.6.8 and 6.1.1.4'
N N 0.0061 0.0033 'International Tables Vol C Tables 4.2.6.8 and 6.1.1.4'
O O 0.0106 0.0060 'International Tables Vol C Tables 4.2.6.8 and 6.1.1.4'

loop_
_geom_angle_atom_site_label_1
_geom_angle_atom_site_label_2
_geom_angle_atom_site_label_3
_geom_angle
_geom_angle_publ_flag
C2 O1 C1 105.6(3) ?
C7 O2 C1 104.9(2) ?
C4 N1 C9 120.2(2) y
C4 N1 H1N 113.3(16) ?
C9 N1 H1N 115.6(16) ?
C8 N2 C10 107.08(18) y
C8 N2 C9 120.06(19) y
C10 N2 C9 130.88(18) y
C8 N3 C11 104.96(18) y
O1 C1 O2 109.0(3) ?
O1 C1 H1A 109.9 ?
O2 C1 H1A 109.9 ?
O1 C1 H1B 109.9 ?
O2 C1 H1B 109.9 ?
H1A C1 H1B 108.3 ?
C3 C2 O1 127.6(3) ?
C3 C2 C7 122.9(3) ?
O1 C2 C7 109.5(3) ?
C2 C3 C4 116.6(3) ?
C2 C3 H3 121.7 ?
C4 C3 H3 121.7 ?
N1 C4 C5 118.8(2) y
N1 C4 C3 120.5(2) y
C5 C4 C3 120.6(2) ?
C4 C5 C6 120.9(2) ?
C4 C5 C8 117.0(2) ?
C6 C5 C8 122.1(2) ?
C7 C6 C5 117.1(2) ?
C7 C6 H6 121.4 ?
C5 C6 H6 121.4 ?
C6 C7 C2 121.9(2) ?
C6 C7 O2 128.5(3) ?
C2 C7 O2 109.6(2) ?
N3 C8 N2 112.0(2) y
N3 C8 C5 127.4(2) y
N2 C8 C5 120.6(2) y
N1 C9 N2 106.93(19) y
N1 C9 C24 110.0(2) y
N2 C9 C24 114.4(2) y
N1 C9 C25 109.7(2) y
N2 C9 C25 106.1(2) y
C24 C9 C25 109.5(2) ?
C11 C10 N2 105.09(19) ?
C11 C10 C12 129.7(2) ?
N2 C10 C12 125.23(19) ?
C10 C11 N3 110.8(2) ?
C10 C11 C18 129.0(2) ?
N3 C11 C18 120.1(2) ?
C17 C12 C13 118.5(2) ?
C17 C12 C10 120.3(2) ?
C13 C12 C10 121.1(2) ?
C12 C13 C14 120.5(2) ?
C12 C13 H13 119.8 ?
C14 C13 H13 119.8 ?
C15 C14 C13 120.4(3) ?
C15 C14 H14 119.8 ?
C13 C14 H14 119.8 ?
C14 C15 C16 119.8(3) ?
C14 C15 H15 120.1 ?
C16 C15 H15 120.1 ?
C15 C16 C17 119.8(3) ?
C15 C16 H16 120.1 ?
C17 C16 H16 120.1 ?
C12 C17 C16 121.0(3) ?
C12 C17 H17 119.5 ?
C16 C17 H17 119.5 ?
C19 C18 C23 119.1(3) ?
C19 C18 C11 119.4(2) ?
C23 C18 C11 121.5(3) ?
C18 C19 C20 120.5(3) ?
C18 C19 H19 119.8 ?
C20 C19 H19 119.8 ?
C21 C20 C19 119.6(3) ?
C21 C20 H20 120.2 ?
C19 C20 H20 120.2 ?
C20 C21 C22 121.1(3) ?
C20 C21 H21 119.4 ?
C22 C21 H21 119.4 ?
C21 C22 C23 120.0(3) ?
C21 C22 H22 120.0 ?
C23 C22 H22 120.0 ?
C22 C23 C18 119.8(3) ?
C22 C23 H23 120.1 ?
C18 C23 H23 120.1 ?
C9 C24 H24A 109.5 ?
C9 C24 H24B 109.5 ?
H24A C24 H24B 109.5 ?
C9 C24 H24C 109.5 ?
H24A C24 H24C 109.5 ?
H24B C24 H24C 109.5 ?
C9 C25 H25A 109.5 ?
C9 C25 H25B 109.5 ?
H25A C25 H25B 109.5 ?
C9 C25 H25C 109.5 ?
H25A C25 H25C 109.5 ?
H25B C25 H25C 109.5 ?

loop_
_geom_bond_atom_site_label_1
_geom_bond_atom_site_label_2
_geom_bond_site_symmetry_2
_geom_bond_distance
_geom_bond_publ_flag
O1 C2 . 1.380(3) ?
O1 C1 . 1.415(4) ?
O2 C7 . 1.389(3) ?
O2 C1 . 1.419(4) ?
N1 C4 . 1.383(3) y
N1 C9 . 1.437(3) y
N1 H1N . 0.92(3) ?
N2 C8 . 1.363(3) y
N2 C10 . 1.396(3) y
N2 C9 . 1.488(3) y
N3 C8 . 1.327(3) y
N3 C11 . 1.388(3) y
C1 H1A . 0.9700 ?
C1 H1B . 0.9700 ?
C2 C3 . 1.360(3) ?
C2 C7 . 1.382(4) ?
C3 C4 . 1.406(3) ?
C3 H3 . 0.9300 ?
C4 C5 . 1.400(3) ?
C5 C6 . 1.405(3) ?
C5 C8 . 1.445(3) y
C6 C7 . 1.355(3) ?
C6 H6 . 0.9300 ?
C9 C24 . 1.488(3) ?
C9 C25 . 1.564(4) ?
C10 C11 . 1.372(3) y
C10 C12 . 1.478(3) ?
C11 C18 . 1.473(3) ?
C12 C17 . 1.375(3) ?
C12 C13 . 1.378(3) ?
C13 C14 . 1.384(3) ?
C13 H13 . 0.9300 ?
C14 C15 . 1.363(4) ?
C14 H14 . 0.9300 ?
C15 C16 . 1.371(4) ?
C15 H15 . 0.9300 ?
C16 C17 . 1.382(3) ?
C16 H16 . 0.9300 ?
C17 H17 . 0.9300 ?
C18 C19 . 1.385(3) ?
C18 C23 . 1.390(3) ?
C19 C20 . 1.386(4) ?
C19 H19 . 0.9300 ?
C20 C21 . 1.360(5) ?
C20 H20 . 0.9300 ?
C21 C22 . 1.366(5) ?
C21 H21 . 0.9300 ?
C22 C23 . 1.387(4) ?
C22 H22 . 0.9300 ?
C23 H23 . 0.9300 ?
C24 H24A . 0.9600 ?
C24 H24B . 0.9600 ?
C24 H24C . 0.9600 ?
C25 H25A . 0.9600 ?
C25 H25B . 0.9600 ?
C25 H25C . 0.9600 ?

loop_
_geom_hbond_atom_site_label_D
_geom_hbond_atom_site_label_H
_geom_hbond_atom_site_label_A
_geom_hbond_site_symmetry_A
_geom_hbond_distance_DH
_geom_hbond_distance_HA
_geom_hbond_distance_DA
_geom_hbond_angle_DHA
N1 H1N N3 4_575 0.92(3) 2.24(3) 3.135(3) 166(2)

loop_
_geom_torsion_atom_site_label_1
_geom_torsion_atom_site_label_2
_geom_torsion_atom_site_label_3
_geom_torsion_atom_site_label_4
_geom_torsion
_geom_torsion_publ_flag
C2 O1 C1 O2 11.5(4) ?
C7 O2 C1 O1 -12.4(4) ?
C1 O1 C2 C3 175.5(3) ?
C1 O1 C2 C7 -6.1(4) ?
O1 C2 C3 C4 179.3(2) ?
C7 C2 C3 C4 1.1(4) ?
C9 N1 C4 C5 -31.3(3) y
C9 N1 C4 C3 152.6(2) y
C2 C3 C4 N1 175.6(2) y
C2 C3 C4 C5 -0.4(4) ?
N1 C4 C5 C6 -176.5(2) y
C3 C4 C5 C6 -0.4(4) ?
N1 C4 C5 C8 1.5(3) y
C3 C4 C5 C8 177.7(2) ?
C4 C5 C6 C7 0.5(4) ?
C8 C5 C6 C7 -177.4(2) ?
C5 C6 C7 C2 0.1(4) ?
C5 C6 C7 O2 -177.3(3) ?
C3 C2 C7 C6 -1.0(5) ?
O1 C2 C7 C6 -179.5(2) ?
C3 C2 C7 O2 176.9(3) ?
O1 C2 C7 O2 -1.7(3) ?
C1 O2 C7 C6 -173.7(3) ?
C1 O2 C7 C2 8.6(4) ?
C11 N3 C8 N2 0.5(2) y
C11 N3 C8 C5 -179.8(2) y
C10 N2 C8 N3 -1.3(2) y
C9 N2 C8 N3 -166.9(2) y
C10 N2 C8 C5 179.02(19) ?
C9 N2 C8 C5 13.3(3) y
C4 C5 C8 N3 -173.0(2) ?
C6 C5 C8 N3 5.0(4) ?
C4 C5 C8 N2 6.7(3) ?
C6 C5 C8 N2 -175.3(2) ?
C4 N1 C9 N2 47.1(3) y
C4 N1 C9 C24 171.9(2) y
C4 N1 C9 C25 -67.5(3) ?
C8 N2 C9 N1 -37.7(3) ?
C10 N2 C9 N1 160.5(2) y
C8 N2 C9 C24 -159.8(2) ?
C10 N2 C9 C24 38.4(4) ?
C8 N2 C9 C25 79.3(2) ?
C10 N2 C9 C25 -82.4(3) ?
C8 N2 C10 C11 1.5(2) ?
C9 N2 C10 C11 165.0(2) ?
C8 N2 C10 C12 -179.2(2) ?
C9 N2 C10 C12 -15.7(4) ?
N2 C10 C11 N3 -1.2(2) ?
C12 C10 C11 N3 179.5(2) ?
N2 C10 C11 C18 -179.5(2) ?
C12 C10 C11 C18 1.2(4) ?
C8 N3 C11 C10 0.5(2) ?
C8 N3 C11 C18 178.9(2) ?
C11 C10 C12 C17 95.9(3) ?
N2 C10 C12 C17 -83.2(3) ?
C11 C10 C12 C13 -81.4(3) ?
N2 C10 C12 C13 99.5(3) ?
C17 C12 C13 C14 1.1(4) ?
C10 C12 C13 C14 178.4(2) ?
C12 C13 C14 C15 -0.7(4) ?
C13 C14 C15 C16 0.3(5) ?
C14 C15 C16 C17 -0.2(5) ?
C13 C12 C17 C16 -1.0(4) ?
C10 C12 C17 C16 -178.4(3) ?
C15 C16 C17 C12 0.6(5) ?
C10 C11 C18 C19 142.5(3) ?
N3 C11 C18 C19 -35.6(3) ?
C10 C11 C18 C23 -38.7(4) ?
N3 C11 C18 C23 143.2(2) ?
C23 C18 C19 C20 1.4(4) ?
C11 C18 C19 C20 -179.8(2) ?
C18 C19 C20 C21 -1.0(4) ?
C19 C20 C21 C22 -0.1(5) ?
C20 C21 C22 C23 0.9(5) ?
C21 C22 C23 C18 -0.5(5) ?
C19 C18 C23 C22 -0.6(4) ?
C11 C18 C23 C22 -179.4(2) ?

loop_
_cod_related_entry_id
_cod_related_entry_database
_cod_related_entry_code
1 ChemSpider 10597882
